data_4308989
loop_
_publ_author_name
'P\'eter Nagy'
'Andreas Fischer'
'Julius Glaser'
'Andrey Ilyukhin'
'Mikhail Maliarik'
'Imre T\'oth'

_publ_contact_author_address
;
IFM-Department of Chemistry
Link\"oping University
581 83 Link\"oping
Sweden
;
_publ_contact_author_email ' misha@ifm.liu.se'
_publ_contact_author_name 'Mikhail Maliarik'
_publ_section_title
;
Solubility, Complex Formation, and Redox Reactions in the
Tl2O3-HCN/CN--H2O System. Crystal Structures of the Cyano Compounds
Tl(CN)3.H2O, Na[Tl(CN)4].3H2O, K[Tl(CN)4], and TlI[TlIII(CN)4] and of
TlI2C2O4
;
_journal_name_full 'Inorganic Chemistry'
_journal_page_first 2347
_journal_page_last 2357
_journal_paper_doi 10.1021/ic0485918
_journal_volume 44
_journal_year 2005
_chemical_formula_moiety 'C4 H6 N4 Na1 O3 Tl1'
_chemical_formula_sum 'C4 H6 N4 Na O3 Tl'
_chemical_formula_weight 385.49
_chemical_name_systematic
;
 ?
;
_space_group_IT_number 15
_symmetry_cell_setting monoclinic
_symmetry_Int_Tables_number 15
_symmetry_space_group_name_Hall '-C 2yc'
_symmetry_space_group_name_H-M 'C 1 2/c 1'
_atom_sites_solution_hydrogens geom
_atom_sites_solution_primary direct
_atom_sites_solution_secondary difmap
_audit_creation_method SHELXL-97
_cell_angle_alpha 90
_cell_angle_beta 96.96(2)
_cell_angle_gamma 90
_cell_formula_units_Z 8
_cell_length_a 10.6136(11)
_cell_length_b 10.7203(14)
_cell_length_c 19.161(2)
_cell_measurement_reflns_used 24
_cell_measurement_temperature 293(2)
_cell_measurement_theta_max 14.6
_cell_measurement_theta_min 13.1
_cell_measurement_wavelength 0.71073
_cell_volume 2164.1(4)
_computing_cell_refinement 'CAD4 Express (Enraf Nonius, 1994)'
_computing_data_collection 'CAD4 Express (Enraf Nonius, 1994)'
_computing_structure_refinement 'SHELXL-97 (Sheldrick, 1997)'
_computing_structure_solution 'SHELXS-97 (Sheldrick, 1997)'
_diffrn_ambient_temperature 293(2)
_diffrn_detector 'scintillation LiI'
_diffrn_detector_dtime 1.195
_diffrn_measured_fraction_theta_full 0.868
_diffrn_measured_fraction_theta_max 0.868
_diffrn_measurement_device '\k-geometry diffractometer'
_diffrn_measurement_device_type 'Enraf Nonius CAD4'
_diffrn_measurement_method 'non-profiled omega/2theta scans'
_diffrn_orient_matrix_type
;
  x-axis points to radiation source
  the matrix is specified in reciprocal space
;
_diffrn_orient_matrix_UB_11 -0.005997
_diffrn_orient_matrix_UB_12 0.093088
_diffrn_orient_matrix_UB_13 -0.001057
_diffrn_orient_matrix_UB_21 -0.024319
_diffrn_orient_matrix_UB_22 -0.000328
_diffrn_orient_matrix_UB_23 0.048814
_diffrn_orient_matrix_UB_31 0.091554
_diffrn_orient_matrix_UB_32 0.005983
_diffrn_orient_matrix_UB_33 0.019502
_diffrn_radiation_monochromator graphite
_diffrn_radiation_probe x-ray
_diffrn_radiation_type MoK\a
_diffrn_radiation_wavelength 0.71073
_diffrn_reflns_av_R_equivalents 0.0484
_diffrn_reflns_av_unetI/netI 0.0217
_diffrn_reflns_limit_h_max 14
_diffrn_reflns_limit_h_min 0
_diffrn_reflns_limit_k_max 14
_diffrn_reflns_limit_k_min 0
_diffrn_reflns_limit_l_max 25
_diffrn_reflns_limit_l_min -25
_diffrn_reflns_number 3232
_diffrn_reflns_theta_full 27.97
_diffrn_reflns_theta_max 27.97
_diffrn_reflns_theta_min 2.71
_diffrn_source 'Enraf Nonius FR590'
_diffrn_standards_decay_% 0
_diffrn_standards_interval_time 120
_diffrn_standards_number 2
_exptl_absorpt_coefficient_mu 14.95
_exptl_absorpt_correction_type none
_exptl_crystal_colour colourless
_exptl_crystal_density_diffrn 2.366
_exptl_crystal_density_method 'not measured'
_exptl_crystal_description lamina
_exptl_crystal_F_000 1392
_exptl_crystal_size_max 0.12
_exptl_crystal_size_mid 0.12
_exptl_crystal_size_min 0.02
_refine_diff_density_max 3.537
_refine_diff_density_min -1.389
_refine_diff_density_rms 0.28
_refine_ls_extinction_coef 0.0036(2)
_refine_ls_extinction_expression Fc^*^=kFc[1+0.001xFc^2^\l^3^/sin(2\q)]^-1/4^
_refine_ls_extinction_method SHELXL
_refine_ls_goodness_of_fit_ref 1.092
_refine_ls_hydrogen_treatment mixed
_refine_ls_matrix_type full
_refine_ls_number_parameters 119
_refine_ls_number_reflns 2258
_refine_ls_number_restraints 0
_refine_ls_restrained_S_all 1.092
_refine_ls_R_factor_all 0.0595
_refine_ls_R_factor_gt 0.0439
_refine_ls_shift/su_max 0
_refine_ls_shift/su_mean 0
_refine_ls_structure_factor_coef Fsqd
_refine_ls_weighting_details 'calc w=1/[\s^2^(Fo^2^)+(0.0750P)^2^+2.9000P] where P=(Fo^2^+2Fc^2^)/3'
_refine_ls_weighting_scheme calc
_refine_ls_wR_factor_gt 0.1109
_refine_ls_wR_factor_ref 0.1199
_reflns_number_gt 1679
_reflns_number_total 2258
_reflns_threshold_expression >2sigma(I)
_cod_data_source_file ic0485918si20041008_073324_4.cif
_cod_data_source_block 3
_cod_database_code 4308989
_diffrn_standards_decay_corr_max 1
_diffrn_standards_decay_corr_min 1

loop_
_symmetry_equiv_pos_as_xyz
'x, y, z'
'-x, y, -z+1/2'
'x+1/2, y+1/2, z'
'-x+1/2, y+1/2, -z+1/2'
'-x, -y, -z'
'x, -y, z-1/2'
'-x+1/2, -y+1/2, -z'
'x+1/2, -y+1/2, z-1/2'

loop_
_atom_site_label
_atom_site_type_symbol
_atom_site_fract_x
_atom_site_fract_y
_atom_site_fract_z
_atom_site_U_iso_or_equiv
_atom_site_adp_type
_atom_site_occupancy
_atom_site_symmetry_multiplicity
_atom_site_calc_flag
_atom_site_refinement_flags
_atom_site_disorder_assembly
_atom_site_disorder_group
Tl1 Tl 0.25397(3) 0.94788(3) 0.248814(16) 0.03368(19) Uani 1 1 d . . .
Na1 Na 0.5475(4) 0.7173(3) 0.0581(2) 0.0471(10) Uani 1 1 d . . .
O1 O 0.6553(6) 0.5709(5) -0.0068(4) 0.0495(16) Uani 1 1 d . . .
O2 O 0.5796(6) 0.8953(6) -0.0136(4) 0.0565(18) Uani 1 1 d . . .
O3 O 0.3569(7) 0.6857(5) -0.0191(4) 0.053(2) Uani 1 1 d . . .
N1 N -0.0041(8) 1.0210(7) 0.1419(5) 0.057(2) Uani 1 1 d . . .
N2 N 0.3650(10) 1.1821(7) 0.3515(5) 0.062(3) Uani 1 1 d . . .
N3 N 0.2156(10) 0.7232(8) 0.3617(6) 0.066(3) Uani 1 1 d . . .
N4 N 0.4577(8) 0.8526(8) 0.1438(5) 0.058(2) Uani 1 1 d . . .
C1 C 0.0817(8) 0.9964(7) 0.1806(5) 0.0374(18) Uani 1 1 d . . .
C2 C 0.3271(9) 1.1045(8) 0.3151(6) 0.048(2) Uani 1 1 d . . .
C3 C 0.2229(9) 0.7988(7) 0.3214(5) 0.041(2) Uani 1 1 d . . .
C4 C 0.3910(8) 0.8872(7) 0.1791(5) 0.0403(19) Uani 1 1 d . . .

loop_
_atom_site_aniso_label
_atom_site_aniso_U_11
_atom_site_aniso_U_22
_atom_site_aniso_U_33
_atom_site_aniso_U_23
_atom_site_aniso_U_13
_atom_site_aniso_U_12
Tl1 0.0338(2) 0.0363(2) 0.0306(2) -0.00182(13) 0.00251(14) 0.00223(11)
Na1 0.048(2) 0.0459(18) 0.048(3) -0.0032(16) 0.0042(19) 0.0019(14)
O1 0.056(4) 0.044(3) 0.050(4) 0.000(3) 0.009(3) 0.003(3)
O2 0.047(4) 0.053(4) 0.068(5) 0.009(3) 0.000(4) -0.005(3)
O3 0.047(4) 0.043(3) 0.067(6) 0.001(3) 0.001(4) -0.001(2)
N1 0.049(5) 0.067(5) 0.050(6) 0.015(4) -0.009(4) 0.002(4)
N2 0.079(7) 0.049(5) 0.054(7) -0.020(4) -0.005(6) -0.005(4)
N3 0.078(7) 0.063(5) 0.056(7) 0.012(5) 0.005(6) 0.009(4)
N4 0.051(5) 0.070(5) 0.054(6) -0.013(4) 0.016(4) 0.005(4)
C1 0.044(5) 0.032(4) 0.038(5) 0.005(3) 0.011(4) -0.001(3)
C2 0.046(5) 0.049(5) 0.047(6) -0.001(4) -0.003(5) 0.010(4)
C3 0.049(6) 0.047(5) 0.026(5) 0.012(3) 0.002(4) 0.002(3)
C4 0.038(5) 0.046(5) 0.036(5) -0.002(4) 0.000(4) -0.002(3)

loop_
_atom_type_symbol
_atom_type_description
_atom_type_scat_dispersion_real
_atom_type_scat_dispersion_imag
_atom_type_scat_source
C C 0.0033 0.0016 'International Tables Vol C Tables 4.2.6.8 and 6.1.1.4'
H H 0 0 'International Tables Vol C Tables 4.2.6.8 and 6.1.1.4'
N N 0.0061 0.0033 'International Tables Vol C Tables 4.2.6.8 and 6.1.1.4'
Na Na 0.0362 0.0249 'International Tables Vol C Tables 4.2.6.8 and 6.1.1.4'
O O 0.0106 0.006 'International Tables Vol C Tables 4.2.6.8 and 6.1.1.4'
Tl Tl -2.8358 9.6688 'International Tables Vol C Tables 4.2.6.8 and 6.1.1.4'

loop_
_geom_angle_atom_site_label_1
_geom_angle_atom_site_label_2
_geom_angle_atom_site_label_3
_geom_angle
_geom_angle_site_symmetry_1
_geom_angle_site_symmetry_3
_geom_angle_publ_flag
C3 Tl1 C1 112.3(3) . . ?
C3 Tl1 C2 105.3(4) . . ?
C1 Tl1 C2 112.2(3) . . ?
C3 Tl1 C4 109.6(3) . . ?
C1 Tl1 C4 106.0(3) . . ?
C2 Tl1 C4 111.5(3) . . ?
O1 Na1 O3 90.4(3) . . ?
O1 Na1 O2 96.6(3) . . ?
O3 Na1 O2 85.8(3) . . ?
O1 Na1 N4 169.9(3) . . ?
O3 Na1 N4 97.5(3) . . ?
O2 Na1 N4 90.4(3) . . ?
O1 Na1 N1 86.7(3) . 3_545 ?
O3 Na1 N1 92.3(3) . 3_545 ?
O2 Na1 N1 176.2(3) . 3_545 ?
N4 Na1 N1 86.6(3) . 3_545 ?
O1 Na1 N3 81.0(3) . 2_655 ?
O3 Na1 N3 171.3(3) . 2_655 ?
O2 Na1 N3 96.7(3) . 2_655 ?
N4 Na1 N3 90.9(3) . 2_655 ?
N1 Na1 N3 85.7(3) 3_545 2_655 ?
C1 N1 Na1 111.1(7) . 3_455 ?
C3 N3 Na1 105.2(8) . 2_655 ?
C4 N4 Na1 159.3(8) . . ?
N1 C1 Tl1 176.1(9) . . ?
N2 C2 Tl1 177.2(10) . . ?
N3 C3 Tl1 174.8(9) . . ?
N4 C4 Tl1 177.5(8) . . ?

loop_
_geom_bond_atom_site_label_1
_geom_bond_atom_site_label_2
_geom_bond_distance
_geom_bond_site_symmetry_2
_geom_bond_publ_flag
Tl1 C3 2.170(8) . ?
Tl1 C1 2.178(8) . ?
Tl1 C2 2.189(10) . ?
Tl1 C4 2.190(9) . ?
Na1 O1 2.380(7) . ?
Na1 O3 2.381(8) . ?
Na1 O2 2.400(8) . ?
Na1 N4 2.468(9) . ?
Na1 N1 2.742(9) 3_545 ?
Na1 N3 2.784(11) 2_655 ?
N1 C1 1.133(11) . ?
N1 Na1 2.742(9) 3_455 ?
N2 C2 1.129(11) . ?
N3 C3 1.129(12) . ?
N3 Na1 2.784(11) 2_655 ?
N4 C4 1.100(12) . ?
